data_4331394
loop_
_publ_author_name
'Miguel Quir\'os'
'Juan M. Salas'
'M. Purificaci\'on S\'anchez'
'Juan R. Alabart'
'Ren\'e Faure'

_publ_section_title
;
 A New Type of Divalent Metal Nucleosidate Complexes: Crystal Structure of
 trans-Tetraaquobis(xanthosinato)zinc(II) Dihydrate
;
_journal_name_full 'Inorganic Chemistry'
_journal_page_first 2916
_journal_page_last 2921
_journal_paper_doi 10.1021/ic00014a018
_journal_volume 30
_journal_year 1991
_chemical_formula_moiety
;
C20 H30 N8 O16 Zn1,2(H2 O1)
;
_chemical_formula_sum 'C20 H34 N8 O18 Zn'
_chemical_name_systematic
;
trans-Tetra-aqua-bis(xanthosinato-N)-zinc(ii) dihydrate
;
_space_group_IT_number 1
_symmetry_cell_setting triclinic
_symmetry_Int_Tables_number 1
_symmetry_space_group_name_Hall 'P 1'
_symmetry_space_group_name_H-M 'P 1'
_cell_angle_alpha 81.52(1)
_cell_angle_beta 84.67(1)
_cell_angle_gamma 82.73(1)
_cell_formula_units_Z 1
_cell_length_a 8.065(1)
_cell_length_b 8.502(1)
_cell_length_c 11.066(1)
_cell_volume 742.32(15)
_exptl_crystal_colour colorless
_exptl_crystal_density_diffrn 1.66
_refine_ls_R_factor_gt 0.056
_cod_data_source_file znxs.cif
_cod_data_source_block znxs
_cod_original_cell_volume 742.318
_cod_original_formula_sum 'C20 H34 N8 O18 Zn1'
_cod_database_code 4331394

loop_
_symmetry_equiv_pos_site_id
_symmetry_equiv_pos_as_xyz
1 x,y,z

loop_
_atom_site_label
_atom_site_type_symbol
_atom_site_fract_x
_atom_site_fract_y
_atom_site_fract_z
_atom_site_B_iso_or_equiv
Zn Zn 0.00000 0.00000 0.00000 1.8
N1A N 0.3327(6) -0.5460(6) -0.0875(5) 1.9
C2A C 0.2656(8) -0.6318(7) -0.1653(6) 1.7
O2A O 0.3546(7) -0.7649(6) -0.1853(5) 2.6
N3A N 0.1199(7) -0.5814(6) -0.2121(5) 1.8
C4A C 0.0508(7) -0.4430(7) -0.1745(6) 1.6
C5A C 0.1130(8) -0.3498(7) -0.1040(6) 1.9
C6A C 0.2670(7) -0.3981(6) -0.0556(5) 1.5
O6A O 0.3494(6) -0.3264(6) 0.0033(5) 2.8
N7A N -0.0062(7) -0.2071(6) -0.0917(6) 2.2
C8A C -0.1281(8) -0.2221(8) -0.1603(6) 2.2
N9A N -0.1011(7) -0.3643(6) -0.2121(5) 1.8
C1'A C -0.1953(9) -0.4216(9) -0.2961(6) 2.3
O1'A O -0.1177(7) -0.3931(7) -0.4159(5) 2.8
C2'A C -0.3770(8) -0.3412(10) -0.3043(7) 2.5
O2'A O -0.4656(7) -0.4616(8) -0.3404(7) 3.9
C3'A C -0.3605(9) -0.2051(9) -0.4065(7) 2.3
O3'A O -0.5071(7) -0.1667(8) -0.4742(6) 3.4
C4'A C -0.2089(11) -0.2644(12) -0.4912(8) 3.1
C5'A C -0.0966(13) -0.1438(16) -0.5493(13) 5.6
O5'A O -0.0500(12) -0.0578(14) -0.4584(13) 7.7
N1B N -0.3427(7) 0.5438(7) 0.0873(5) 2.0
C2B C -0.2730(7) 0.6355(7) 0.1601(6) 1.8
O2B O -0.3489(6) 0.7633(6) 0.1834(5) 2.4
N3B N -0.1226(7) 0.5805(6) 0.2066(5) 2.0
C4B C -0.0489(7) 0.4387(7) 0.1730(6) 1.5
C5B C -0.1069(7) 0.3449(6) 0.0969(5) 1.4
C6B C -0.2730(9) 0.4012(8) 0.0520(7) 2.3
O6B O -0.3474(6) 0.3329(6) -0.0151(5) 3.0
N7B N 0.0023(6) 0.2147(6) 0.0867(5) 1.7
C8B C 0.1256(7) 0.2262(7) 0.1511(5) 1.6
N9B N 0.1003(6) 0.3596(6) 0.2048(5) 1.7
C1'B C 0.1956(7) 0.4062(7) 0.3006(6) 1.7
O1'B O 0.3648(6) 0.3811(7) 0.2673(5) 2.3
C2'B C 0.1725(8) 0.3036(8) 0.4232(6) 2.0
O2'B O 0.0138(7) 0.3288(7) 0.4852(5) 3.0
C3'B C 0.3201(8) 0.3511(9) 0.4858(6) 2.2
O3'B O 0.2692(7) 0.4972(7) 0.5296(5) 3.2
C4'B C 0.4519(8) 0.3723(9) 0.3771(6) 2.0
C5'B C 0.5901(9) 0.233(1) 0.3729(7) 2.8
O5'B O 0.7011(7) 0.2280(8) 0.4667(6) 3.4
OW1 O 0.2641(6) -0.0116(6) -0.0203(6) 2.8
OW2 O -0.2596(6) 0.0095(6) 0.0163(5) 2.3
OW3 O 0.0358(7) -0.1384(7) 0.1678(5) 2.7
OW4 O -0.0228(6) 0.1343(6) -0.1794(5) 2.2
OW5 O 0.3284(8) -0.1578(11) 0.2874(7) 5.2
OW6 O -0.3235(7) 0.1518(8) -0.2723(5) 3.3

loop_
_atom_type_symbol
_atom_type_radius_bond
C 0.68
N 0.68
O 0.68
Zn 1.45
